data_7130308
loop_
_publ_author_name
'Lyu, Hairong'
'Xie, Zuowei'

_publ_section_title
;
 Transition Metal Catalyzed Selective B(3)-H or B(4)-H Amination of
 o-Carboranes via Dehydrogenative BH/NH Cross-Coupling
;
_journal_name_full 'Chemical Communications'
_journal_paper_doi 10.1039/D2CC02852B
_journal_year 2022
_chemical_formula_sum 'C17 H27 B10 N O2 S'
_chemical_formula_weight 417.55
_space_group_crystal_system monoclinic
_space_group_IT_number 14
_space_group_name_Hall '-P 2ybc'
_space_group_name_H-M_alt 'P 1 21/c 1'
_atom_sites_solution_hydrogens geom
_audit_block_doi 10.5517/ccdc.csd.cc2bl6z4
_audit_creation_method SHELXL-2014/6
_audit_update_record
;
2022-03-28 deposited with the CCDC.	2022-06-29 downloaded from the CCDC.
;
_cell_angle_alpha 90
_cell_angle_beta 92.3578(15)
_cell_angle_gamma 90
_cell_formula_units_Z 4
_cell_length_a 7.0638(3)
_cell_length_b 14.7743(8)
_cell_length_c 22.2684(11)
_cell_measurement_reflns_used 129
_cell_measurement_temperature 299(2)
_cell_measurement_theta_max 15
_cell_measurement_theta_min 15
_cell_volume 2322.0(2)
_computing_cell_refinement 'BRUKER D8VENTURE DIFFRACTOMETER'
_computing_data_collection 'BRUKER D8VENTURE DIFFRACTOMETER'
_computing_data_reduction 'BRUKER D8VENTURE DIFFRACTOMETER'
_computing_molecular_graphics 'BRUKER SHELXTL'
_computing_publication_material 'BRUKER SHELXTL'
_computing_structure_refinement 'SHELXL-2014/6 (Sheldrick, 2014)'
_diffrn_ambient_temperature 299(2)
_diffrn_measured_fraction_theta_full 1.000
_diffrn_measured_fraction_theta_max 1.000
_diffrn_measurement_device_type 'BRUKER D8VENTURE DIFFRACTOMETER'
_diffrn_measurement_method 'PHI & OMEGA SCAN'
_diffrn_radiation_type MoK\a
_diffrn_radiation_wavelength 0.71073
_diffrn_reflns_av_R_equivalents 0.1066
_diffrn_reflns_av_unetI/netI 0.0408
_diffrn_reflns_Laue_measured_fraction_full 1.000
_diffrn_reflns_Laue_measured_fraction_max 1.000
_diffrn_reflns_limit_h_max 8
_diffrn_reflns_limit_h_min -8
_diffrn_reflns_limit_k_max 17
_diffrn_reflns_limit_k_min -17
_diffrn_reflns_limit_l_max 26
_diffrn_reflns_limit_l_min -26
_diffrn_reflns_number 84704
_diffrn_reflns_point_group_measured_fraction_full 1.000
_diffrn_reflns_point_group_measured_fraction_max 1.000
_diffrn_reflns_theta_full 25.242
_diffrn_reflns_theta_max 25.249
_diffrn_reflns_theta_min 2.292
_exptl_absorpt_coefficient_mu 0.154
_exptl_absorpt_correction_T_max 0.7456
_exptl_absorpt_correction_T_min 0.6443
_exptl_absorpt_correction_type multi-scan
_exptl_crystal_colour colourless
_exptl_crystal_density_diffrn 1.194
_exptl_crystal_description block
_exptl_crystal_F_000 872
_exptl_crystal_size_max 0.400
_exptl_crystal_size_mid 0.300
_exptl_crystal_size_min 0.200
_refine_diff_density_max 0.207
_refine_diff_density_min -0.297
_refine_diff_density_rms 0.046
_refine_ls_extinction_method none
_refine_ls_goodness_of_fit_ref 1.005
_refine_ls_hydrogen_treatment constr
_refine_ls_matrix_type full
_refine_ls_number_parameters 280
_refine_ls_number_reflns 4213
_refine_ls_number_restraints 0
_refine_ls_restrained_S_all 1.005
_refine_ls_R_factor_all 0.0938
_refine_ls_R_factor_gt 0.0535
_refine_ls_shift/su_max 0.000
_refine_ls_shift/su_mean 0.000
_refine_ls_structure_factor_coef Fsqd
_refine_ls_weighting_details 'w=1/[\s^2^(Fo^2^)+(0.0627P)^2^+1.3903P] where P=(Fo^2^+2Fc^2^)/3'
_refine_ls_weighting_scheme calc
_refine_ls_wR_factor_gt 0.1200
_refine_ls_wR_factor_ref 0.1413
_reflns_Friedel_coverage 0.000
_reflns_number_gt 2883
_reflns_number_total 4213
_reflns_threshold_expression 'I > 2\s(I)'
_cod_data_source_file d2cc02852b2.cif
_cod_data_source_block 11c
_cod_original_sg_symbol_H-M 'P 21/c'
_cod_database_code 7130308
_shelx_space_group_comment
;
The symmetry employed for this shelxl refinement is uniquely defined
by the following loop, which should always be used as a source of
symmetry information in preference to the above space-group names.
They are only intended as comments.
;
_shelx_estimated_absorpt_t_min 0.941
_shelx_estimated_absorpt_t_max 0.970
_shelxl_version_number 2014/6

loop_
_space_group_symop_operation_xyz
'x, y, z'
'-x, y+1/2, -z+1/2'
'-x, -y, -z'
'x, -y-1/2, z-1/2'

loop_
_atom_site_label
_atom_site_type_symbol
_atom_site_fract_x
_atom_site_fract_y
_atom_site_fract_z
_atom_site_U_iso_or_equiv
_atom_site_adp_type
_atom_site_occupancy
_atom_site_site_symmetry_order
_atom_site_calc_flag
_atom_site_refinement_flags_posn
_atom_site_refinement_flags_adp
_atom_site_refinement_flags_occupancy
_atom_site_disorder_assembly
_atom_site_disorder_group
S1 S 0.22940(8) 0.44308(4) 0.44582(3) 0.0382(2) Uani 1 1 d . . . . .
N1 N 0.1596(3) 0.38316(14) 0.50080(9) 0.0412(5) Uani 1 1 d . . . . .
H1A H 0.0808 0.4089 0.5238 0.049 Uiso 1 1 calc R U . . .
O1 O 0.1882(2) 0.53565(11) 0.46073(7) 0.0436(4) Uani 1 1 d . . . . .
O2 O 0.4200(2) 0.41956(13) 0.43434(8) 0.0497(5) Uani 1 1 d . . . . .
C1 C 0.3530(3) 0.27622(16) 0.58398(11) 0.0371(6) Uani 1 1 d . . . . .
C2 C 0.4461(3) 0.25694(18) 0.51875(11) 0.0407(6) Uani 1 1 d . . . . .
H2 H 0.5489 0.3052 0.5013 0.049 Uiso 1 1 calc R U . . .
C11 C 0.4032(4) 0.36464(18) 0.61545(12) 0.0506(7) Uani 1 1 d . . . . .
H11A H 0.4796 0.4002 0.5890 0.061 Uiso 1 1 calc R U . . .
H11B H 0.2868 0.3979 0.6210 0.061 Uiso 1 1 calc R U . . .
C12 C 0.5085(4) 0.35752(17) 0.67569(12) 0.0434(6) Uani 1 1 d . . . . .
C13 C 0.4146(5) 0.3482(3) 0.72820(15) 0.0729(10) Uani 1 1 d . . . . .
H13A H 0.2832 0.3440 0.7270 0.087 Uiso 1 1 calc R U . . .
C14 C 0.5150(7) 0.3449(3) 0.78306(15) 0.0922(12) Uani 1 1 d . . . . .
H14A H 0.4486 0.3378 0.8179 0.111 Uiso 1 1 calc R U . . .
C15 C 0.7067(6) 0.3518(3) 0.78763(16) 0.0792(11) Uani 1 1 d . . . . .
C16 C 0.7975(5) 0.3619(2) 0.73540(17) 0.0758(10) Uani 1 1 d . . . . .
H16A H 0.9288 0.3668 0.7370 0.091 Uiso 1 1 calc R U . . .
C17 C 0.7015(4) 0.3651(2) 0.67994(13) 0.0572(8) Uani 1 1 d . . . . .
H17A H 0.7690 0.3726 0.6453 0.069 Uiso 1 1 calc R U . . .
C18 C 0.8119(8) 0.3485(3) 0.84816(18) 0.141(2) Uani 1 1 d . . . . .
H18A H 0.9454 0.3543 0.8427 0.211 Uiso 1 1 calc R U . . .
H18B H 0.7699 0.3972 0.8728 0.211 Uiso 1 1 calc R U . . .
H18C H 0.7870 0.2918 0.8674 0.211 Uiso 1 1 calc R U . . .
C19 C 0.0847(3) 0.41675(17) 0.38218(11) 0.0392(6) Uani 1 1 d . . . . .
C20 C 0.1641(4) 0.4003(3) 0.32814(13) 0.0712(10) Uani 1 1 d . . . . .
H20A H 0.2949 0.3952 0.3260 0.085 Uiso 1 1 calc R U . . .
C21 C 0.0484(5) 0.3915(3) 0.27678(14) 0.0820(11) Uani 1 1 d . . . . .
H21A H 0.1031 0.3804 0.2402 0.098 Uiso 1 1 calc R U . . .
C22 C -0.1438(5) 0.3987(2) 0.27847(13) 0.0609(8) Uani 1 1 d . . . . .
C23 C -0.2189(4) 0.4130(2) 0.33344(14) 0.0636(9) Uani 1 1 d . . . . .
H23A H -0.3498 0.4169 0.3358 0.076 Uiso 1 1 calc R U . . .
C24 C -0.1081(4) 0.4219(2) 0.38482(12) 0.0519(7) Uani 1 1 d . . . . .
H24A H -0.1636 0.4314 0.4215 0.062 Uiso 1 1 calc R U . . .
C25 C -0.2680(6) 0.3921(3) 0.22190(16) 0.0988(13) Uani 1 1 d . . . . .
H25A H -0.3984 0.3987 0.2317 0.148 Uiso 1 1 calc R U . . .
H25B H -0.2348 0.4393 0.1946 0.148 Uiso 1 1 calc R U . . .
H25C H -0.2500 0.3343 0.2034 0.148 Uiso 1 1 calc R U . . .
B3 B 0.2131(4) 0.2904(2) 0.51668(13) 0.0381(7) Uani 1 1 d . . . . .
B4 B 0.1261(4) 0.2377(2) 0.58106(14) 0.0460(8) Uani 1 1 d . . . . .
H4 H 0.0116 0.2693 0.6057 0.055 Uiso 1 1 calc R U . . .
B5 B 0.3115(4) 0.1770(2) 0.61908(16) 0.0499(8) Uani 1 1 d . . . . .
H5 H 0.3166 0.1685 0.6682 0.060 Uiso 1 1 calc R U . . .
B6 B 0.5198(4) 0.1926(2) 0.57897(15) 0.0460(8) Uani 1 1 d . . . . .
H6 H 0.6617 0.1952 0.6011 0.055 Uiso 1 1 calc R U . . .
B7 B 0.2928(5) 0.2048(2) 0.46885(15) 0.0526(8) Uani 1 1 d . . . . .
H7 H 0.2896 0.2143 0.4198 0.063 Uiso 1 1 calc R U . . .
B8 B 0.0856(5) 0.1891(2) 0.50909(16) 0.0553(9) Uani 1 1 d . . . . .
H8 H -0.0559 0.1876 0.4866 0.066 Uiso 1 1 calc R U . . .
B9 B 0.1450(5) 0.1190(2) 0.57182(18) 0.0604(10) Uani 1 1 d . . . . .
H9 H 0.0415 0.0718 0.5901 0.072 Uiso 1 1 calc R U . . .
B10 B 0.3891(5) 0.0916(2) 0.57028(17) 0.0564(9) Uani 1 1 d . . . . .
H10 H 0.4457 0.0267 0.5873 0.068 Uiso 1 1 calc R U . . .
B11 B 0.4793(5) 0.1453(2) 0.50664(16) 0.0534(9) Uani 1 1 d . . . . .
H11 H 0.5964 0.1166 0.4817 0.064 Uiso 1 1 calc R U . . .
B12 B 0.2488(5) 0.0986(2) 0.50254(18) 0.0620(10) Uani 1 1 d . . . . .
H12 H 0.2138 0.0381 0.4756 0.074 Uiso 1 1 calc R U . . .

loop_
_atom_site_aniso_label
_atom_site_aniso_U_11
_atom_site_aniso_U_22
_atom_site_aniso_U_33
_atom_site_aniso_U_23
_atom_site_aniso_U_13
_atom_site_aniso_U_12
S1 0.0334(3) 0.0471(4) 0.0339(3) 0.0006(3) 0.0002(2) 0.0037(3)
N1 0.0384(11) 0.0513(14) 0.0343(12) 0.0043(10) 0.0054(9) 0.0113(10)
O1 0.0455(10) 0.0434(11) 0.0416(10) -0.0028(8) -0.0007(8) 0.0021(8)
O2 0.0328(9) 0.0673(13) 0.0494(11) 0.0032(9) 0.0049(8) 0.0057(8)
C1 0.0370(13) 0.0373(15) 0.0370(14) 0.0017(11) -0.0012(11) 0.0024(11)
C2 0.0324(13) 0.0470(16) 0.0428(15) 0.0031(12) 0.0033(11) 0.0068(11)
C11 0.0596(17) 0.0413(16) 0.0498(17) 0.0014(13) -0.0107(14) 0.0003(13)
C12 0.0499(16) 0.0386(15) 0.0414(16) -0.0029(12) -0.0011(12) 0.0027(12)
C13 0.0609(19) 0.102(3) 0.057(2) -0.0075(19) 0.0129(17) 0.0020(18)
C14 0.128(4) 0.114(3) 0.036(2) -0.007(2) 0.016(2) 0.013(3)
C15 0.109(3) 0.075(2) 0.051(2) -0.0144(18) -0.022(2) 0.020(2)
C16 0.060(2) 0.087(3) 0.078(3) -0.014(2) -0.0216(19) 0.0090(18)
C17 0.0561(18) 0.069(2) 0.0462(17) -0.0041(15) 0.0011(14) -0.0021(15)
C18 0.215(6) 0.134(4) 0.067(3) -0.028(3) -0.068(3) 0.046(4)
C19 0.0412(14) 0.0428(15) 0.0334(14) -0.0013(11) -0.0001(11) 0.0037(11)
C20 0.0491(17) 0.118(3) 0.0472(19) -0.0206(19) 0.0086(15) -0.0024(18)
C21 0.083(3) 0.126(3) 0.0369(18) -0.0234(19) 0.0112(17) -0.013(2)
C22 0.070(2) 0.063(2) 0.0478(19) -0.0102(15) -0.0153(15) -0.0059(16)
C23 0.0458(17) 0.086(2) 0.058(2) -0.0196(17) -0.0122(15) 0.0015(15)
C24 0.0427(16) 0.073(2) 0.0396(16) -0.0128(14) -0.0005(12) 0.0030(14)
C25 0.120(3) 0.113(3) 0.060(2) -0.015(2) -0.039(2) -0.011(3)
B3 0.0310(15) 0.0472(18) 0.0359(16) -0.0017(13) -0.0015(12) 0.0046(13)
B4 0.0367(16) 0.052(2) 0.0499(19) 0.0045(15) 0.0058(14) -0.0010(14)
B5 0.0532(19) 0.0440(19) 0.053(2) 0.0100(15) 0.0025(15) -0.0004(15)
B6 0.0429(17) 0.0411(18) 0.054(2) 0.0067(15) -0.0044(14) 0.0051(14)
B7 0.0538(19) 0.057(2) 0.0463(19) -0.0123(16) -0.0057(15) 0.0086(16)
B8 0.0438(18) 0.056(2) 0.065(2) -0.0102(18) -0.0090(16) -0.0049(16)
B9 0.054(2) 0.048(2) 0.080(3) 0.0021(18) 0.0018(18) -0.0102(16)
B10 0.058(2) 0.0385(18) 0.072(2) 0.0010(17) -0.0005(17) 0.0029(15)
B11 0.0519(19) 0.046(2) 0.063(2) -0.0088(16) 0.0044(16) 0.0110(15)
B12 0.065(2) 0.048(2) 0.073(2) -0.0165(18) -0.0066(19) -0.0005(17)

loop_
_atom_type_symbol
_atom_type_description
_atom_type_scat_dispersion_real
_atom_type_scat_dispersion_imag
_atom_type_scat_source
C C 0.0033 0.0016 'International Tables Vol C Tables 4.2.6.8 and 6.1.1.4'
H H 0.0000 0.0000 'International Tables Vol C Tables 4.2.6.8 and 6.1.1.4'
B B 0.0013 0.0007 'International Tables Vol C Tables 4.2.6.8 and 6.1.1.4'
N N 0.0061 0.0033 'International Tables Vol C Tables 4.2.6.8 and 6.1.1.4'
O O 0.0106 0.0060 'International Tables Vol C Tables 4.2.6.8 and 6.1.1.4'
S S 0.1246 0.1234 'International Tables Vol C Tables 4.2.6.8 and 6.1.1.4'

loop_
_geom_angle_atom_site_label_1
_geom_angle_atom_site_label_2
_geom_angle_atom_site_label_3
_geom_angle
_geom_angle_site_symmetry_1
_geom_angle_site_symmetry_3
_geom_angle_publ_flag
O2 S1 O1 118.35(11) . . ?
O2 S1 N1 108.96(11) . . ?
O1 S1 N1 106.07(11) . . ?
O2 S1 C19 108.91(11) . . ?
O1 S1 C19 106.26(11) . . ?
N1 S1 C19 107.85(12) . . ?
B3 N1 S1 128.12(17) . . ?
C11 C1 C2 117.6(2) . . ?
C11 C1 B5 125.0(2) . . ?
C2 C1 B5 109.9(2) . . ?
C11 C1 B4 120.6(2) . . ?
C2 C1 B4 108.6(2) . . ?
B5 C1 B4 63.02(17) . . ?
C11 C1 B6 120.2(2) . . ?
C2 C1 B6 61.08(16) . . ?
B5 C1 B6 62.51(17) . . ?
B4 C1 B6 113.9(2) . . ?
C11 C1 B3 113.6(2) . . ?
C2 C1 B3 60.21(14) . . ?
B5 C1 B3 113.0(2) . . ?
B4 C1 B3 61.02(16) . . ?
B6 C1 B3 113.0(2) . . ?
C1 C2 B11 111.9(2) . . ?
C1 C2 B7 112.8(2) . . ?
B11 C2 B7 62.80(19) . . ?
C1 C2 B6 61.48(16) . . ?
B11 C2 B6 62.75(18) . . ?
B7 C2 B6 115.2(2) . . ?
C1 C2 B3 63.63(15) . . ?
B11 C2 B3 114.6(2) . . ?
B7 C2 B3 61.96(17) . . ?
B6 C2 B3 116.2(2) . . ?
C12 C11 C1 116.6(2) . . ?
C17 C12 C13 117.6(3) . . ?
C17 C12 C11 120.6(3) . . ?
C13 C12 C11 121.7(3) . . ?
C12 C13 C14 120.4(3) . . ?
C15 C14 C13 122.4(3) . . ?
C14 C15 C16 116.6(3) . . ?
C14 C15 C18 121.1(4) . . ?
C16 C15 C18 122.3(4) . . ?
C15 C16 C17 122.4(3) . . ?
C12 C17 C16 120.6(3) . . ?
C24 C19 C20 119.5(2) . . ?
C24 C19 S1 120.02(19) . . ?
C20 C19 S1 120.2(2) . . ?
C19 C20 C21 119.6(3) . . ?
C22 C21 C20 121.6(3) . . ?
C21 C22 C23 117.3(3) . . ?
C21 C22 C25 121.2(3) . . ?
C23 C22 C25 121.5(3) . . ?
C24 C23 C22 122.3(3) . . ?
C23 C24 C19 119.7(3) . . ?
N1 B3 C2 121.0(2) . . ?
N1 B3 B8 130.6(2) . . ?
C2 B3 B8 104.2(2) . . ?
N1 B3 B7 127.8(2) . . ?
C2 B3 B7 58.63(16) . . ?
B8 B3 B7 60.24(19) . . ?
N1 B3 B4 121.0(2) . . ?
C2 B3 B4 102.5(2) . . ?
B8 B3 B4 60.39(19) . . ?
B7 B3 B4 107.7(2) . . ?
N1 B3 C1 116.4(2) . . ?
C2 B3 C1 56.16(14) . . ?
B8 B3 C1 104.3(2) . . ?
B7 B3 C1 104.2(2) . . ?
B4 B3 C1 57.43(15) . . ?
C1 B4 B3 61.55(15) . . ?
C1 B4 B8 106.7(2) . . ?
B3 B4 B8 59.43(18) . . ?
C1 B4 B9 105.1(2) . . ?
B3 B4 B9 108.2(2) . . ?
B8 B4 B9 60.2(2) . . ?
C1 B4 B5 58.30(16) . . ?
B3 B4 B5 109.6(2) . . ?
B8 B4 B5 108.4(2) . . ?
B9 B4 B5 59.81(19) . . ?
C1 B5 B9 105.6(2) . . ?
C1 B5 B10 105.7(2) . . ?
B9 B5 B10 60.2(2) . . ?
C1 B5 B6 59.33(16) . . ?
B9 B5 B6 108.0(2) . . ?
B10 B5 B6 59.78(18) . . ?
C1 B5 B4 58.69(16) . . ?
B9 B5 B4 60.05(19) . . ?
B10 B5 B4 108.0(2) . . ?
B6 B5 B4 107.8(2) . . ?
C2 B6 C1 57.44(15) . . ?
C2 B6 B10 104.1(2) . . ?
C1 B6 B10 105.1(2) . . ?
C2 B6 B5 103.7(2) . . ?
C1 B6 B5 58.17(16) . . ?
B10 B6 B5 60.11(19) . . ?
C2 B6 B11 58.12(17) . . ?
C1 B6 B11 105.0(2) . . ?
B10 B6 B11 60.1(2) . . ?
B5 B6 B11 107.6(2) . . ?
C2 B7 B3 59.41(16) . . ?
C2 B7 B8 104.3(2) . . ?
B3 B7 B8 59.60(18) . . ?
C2 B7 B11 58.19(17) . . ?
B3 B7 B11 108.6(2) . . ?
B8 B7 B11 108.1(3) . . ?
C2 B7 B12 104.0(2) . . ?
B3 B7 B12 108.3(2) . . ?
B8 B7 B12 60.3(2) . . ?
B11 B7 B12 59.9(2) . . ?
B3 B8 B7 60.16(18) . . ?
B3 B8 B4 60.17(17) . . ?
B7 B8 B4 107.5(2) . . ?
B3 B8 B12 108.6(2) . . ?
B7 B8 B12 60.1(2) . . ?
B4 B8 B12 107.4(2) . . ?
B3 B8 B9 108.6(2) . . ?
B7 B8 B9 107.6(2) . . ?
B4 B8 B9 59.98(19) . . ?
B12 B8 B9 59.5(2) . . ?
B12 B9 B5 108.3(2) . . ?
B12 B9 B4 107.9(3) . . ?
B5 B9 B4 60.13(18) . . ?
B12 B9 B10 60.3(2) . . ?
B5 B9 B10 59.90(19) . . ?
B4 B9 B10 107.8(2) . . ?
B12 B9 B8 60.2(2) . . ?
B5 B9 B8 108.4(2) . . ?
B4 B9 B8 59.80(19) . . ?
B10 B9 B8 108.5(3) . . ?
B6 B10 B11 60.16(19) . . ?
B6 B10 B5 60.11(18) . . ?
B11 B10 B5 107.7(2) . . ?
B6 B10 B9 108.1(2) . . ?
B11 B10 B9 107.2(2) . . ?
B5 B10 B9 59.89(19) . . ?
B6 B10 B12 108.4(2) . . ?
B11 B10 B12 59.9(2) . . ?
B5 B10 B12 107.7(2) . . ?
B9 B10 B12 59.5(2) . . ?
C2 B11 B10 104.7(2) . . ?
C2 B11 B12 104.8(2) . . ?
B10 B11 B12 60.3(2) . . ?
C2 B11 B7 59.01(17) . . ?
B10 B11 B7 108.6(2) . . ?
B12 B11 B7 60.1(2) . . ?
C2 B11 B6 59.14(17) . . ?
B10 B11 B6 59.79(19) . . ?
B12 B11 B6 108.4(2) . . ?
B7 B11 B6 109.1(2) . . ?
B9 B12 B11 107.7(2) . . ?
B9 B12 B7 107.9(2) . . ?
B11 B12 B7 59.93(19) . . ?
B9 B12 B10 60.2(2) . . ?
B11 B12 B10 59.8(2) . . ?
B7 B12 B10 108.1(2) . . ?
B9 B12 B8 60.3(2) . . ?
B11 B12 B8 107.6(2) . . ?
B7 B12 B8 59.60(19) . . ?
B10 B12 B8 108.5(2) . . ?

loop_
_geom_bond_atom_site_label_1
_geom_bond_atom_site_label_2
_geom_bond_distance
_geom_bond_site_symmetry_2
_geom_bond_publ_flag
S1 O2 1.4241(17) . ?
S1 O1 1.4398(18) . ?
S1 N1 1.605(2) . ?
S1 C19 1.757(2) . ?
N1 B3 1.461(4) . ?
C1 C11 1.518(4) . ?
C1 C2 1.644(3) . ?
C1 B5 1.693(4) . ?
C1 B4 1.700(4) . ?
C1 B6 1.714(4) . ?
C1 B3 1.773(4) . ?
C2 B11 1.689(4) . ?
C2 B7 1.704(4) . ?
C2 B6 1.707(4) . ?
C2 B3 1.718(3) . ?
C11 C12 1.511(4) . ?
C12 C17 1.368(4) . ?
C12 C13 1.375(4) . ?
C13 C14 1.388(5) . ?
C14 C15 1.357(5) . ?
C15 C16 1.359(5) . ?
C15 C18 1.513(5) . ?
C16 C17 1.385(4) . ?
C19 C24 1.368(3) . ?
C19 C20 1.370(4) . ?
C20 C21 1.384(4) . ?
C21 C22 1.364(4) . ?
C22 C23 1.370(4) . ?
C22 C25 1.508(4) . ?
C23 C24 1.366(4) . ?
B3 B8 1.751(4) . ?
B3 B7 1.761(4) . ?
B3 B4 1.764(4) . ?
B4 B8 1.768(5) . ?
B4 B9 1.772(5) . ?
B4 B5 1.773(4) . ?
B5 B9 1.767(5) . ?
B5 B10 1.767(5) . ?
B5 B6 1.767(4) . ?
B6 B10 1.762(5) . ?
B6 B11 1.768(5) . ?
B7 B8 1.762(5) . ?
B7 B11 1.768(5) . ?
B7 B12 1.771(5) . ?
B8 B12 1.775(5) . ?
B8 B9 1.776(5) . ?
B9 B12 1.761(5) . ?
B9 B10 1.773(5) . ?
B10 B11 1.766(5) . ?
B10 B12 1.774(5) . ?
B11 B12 1.767(5) . ?
